data_4345002
loop_
_publ_author_name
'Wang, Dan'
'Li, Shu-Mu'
'Zheng, Jian-Quan'
'Kong, Duan-Yang'
'Zheng, Xiang-Jun'
'Fang, De-Cai'
'Jin, Lin-Pei'

_publ_section_title
;
 Coordination-Directed Stacking and Aggregation-Induced Emission
 Enhancement of the Zn(II) Schiff Base Complex.
;
_journal_issue 2
_journal_name_full 'Inorganic chemistry'
_journal_page_first 984
_journal_page_last 990
_journal_paper_doi 10.1021/acs.inorgchem.6b02784
_journal_volume 56
_journal_year 2017
_chemical_formula_sum 'C29 H22 N2 O'
_chemical_formula_weight 414.49
_chemical_name_systematic
; 
 ? 
;
_space_group_IT_number 2
_symmetry_cell_setting triclinic
_symmetry_space_group_name_Hall '-P 1'
_symmetry_space_group_name_H-M 'P -1'
_atom_sites_solution_hydrogens geom
_atom_sites_solution_primary direct
_atom_sites_solution_secondary difmap
_audit_creation_method SHELXL-97
_cell_angle_alpha 74.321(2)
_cell_angle_beta 86.407(2)
_cell_angle_gamma 83.216(2)
_cell_formula_units_Z 4
_cell_length_a 8.7035(10)
_cell_length_b 13.7761(15)
_cell_length_c 19.407(2)
_cell_measurement_reflns_used 2902
_cell_measurement_temperature 296(2)
_cell_measurement_theta_max 25.74
_cell_measurement_theta_min 2.68
_cell_volume 2223.5(4)
_computing_cell_refinement 'Bruker SMART'
_computing_data_collection 'Bruker SMART'
_computing_data_reduction 'Bruker SAINT'
_computing_molecular_graphics 'Bruker SHELXTL'
_computing_publication_material 'Bruker SHELXTL'
_computing_structure_refinement 'SHELXL-97 (Sheldrick, 1997)'
_computing_structure_solution 'SHELXS-97 (Sheldrick, 1990)'
_diffrn_ambient_temperature 296(2)
_diffrn_measured_fraction_theta_full 0.994
_diffrn_measured_fraction_theta_max 0.994
_diffrn_measurement_device_type 'CCD area detector'
_diffrn_measurement_method 'phi and omega scans'
_diffrn_radiation_monochromator graphite
_diffrn_radiation_source 'fine-focus sealed tube'
_diffrn_radiation_type MoK\a
_diffrn_radiation_wavelength 0.71073
_diffrn_reflns_av_R_equivalents 0.0233
_diffrn_reflns_av_sigmaI/netI 0.0583
_diffrn_reflns_limit_h_max 11
_diffrn_reflns_limit_h_min -10
_diffrn_reflns_limit_k_max 15
_diffrn_reflns_limit_k_min -17
_diffrn_reflns_limit_l_max 25
_diffrn_reflns_limit_l_min -24
_diffrn_reflns_number 15351
_diffrn_reflns_theta_full 27.49
_diffrn_reflns_theta_max 27.49
_diffrn_reflns_theta_min 1.54
_exptl_absorpt_coefficient_mu 0.075
_exptl_absorpt_correction_T_max 0.9866
_exptl_absorpt_correction_T_min 0.9633
_exptl_absorpt_correction_type multi-scan
_exptl_absorpt_process_details SADABS
_exptl_crystal_colour orange
_exptl_crystal_density_diffrn 1.238
_exptl_crystal_density_method 'not measured'
_exptl_crystal_description bulk
_exptl_crystal_F_000 872
_exptl_crystal_size_max 0.50
_exptl_crystal_size_mid 0.21
_exptl_crystal_size_min 0.18
_refine_diff_density_max 0.154
_refine_diff_density_min -0.189
_refine_diff_density_rms 0.038
_refine_ls_extinction_method none
_refine_ls_goodness_of_fit_ref 1.010
_refine_ls_hydrogen_treatment mixed
_refine_ls_matrix_type full
_refine_ls_number_parameters 579
_refine_ls_number_reflns 10143
_refine_ls_number_restraints 0
_refine_ls_restrained_S_all 1.010
_refine_ls_R_factor_all 0.1096
_refine_ls_R_factor_gt 0.0536
_refine_ls_shift/su_max 0.001
_refine_ls_shift/su_mean 0.000
_refine_ls_structure_factor_coef Fsqd
_refine_ls_weighting_details 'calc w=1/[\s^2^(Fo^2^)+(0.0581P)^2^+0.2887P] where P=(Fo^2^+2Fc^2^)/3'
_refine_ls_weighting_scheme calc
_refine_ls_wR_factor_gt 0.1167
_refine_ls_wR_factor_ref 0.1470
_reflns_number_gt 5704
_reflns_number_total 10143
_reflns_threshold_expression >2sigma(I)
_cod_data_source_file ic6b02784_si_002.cif
_cod_data_source_block HL
_cod_depositor_comments
;
The following automatic conversions were performed:

'_symmetry_cell_setting' value 'Triclinic' changed to 'triclinic'
according to
/usr/data/users/saulius/crontab/automatic-downloads/rss-feeds/ACS/lib/dictionaries/cif_core.dic
dictionary named 'cif_core.dic' version 2.4.2 from 2011-04-26.

'_exptl_absorpt_correction_type' value 'Multi-scan' changed to
'multi-scan' according to
/usr/data/users/saulius/crontab/automatic-downloads/rss-feeds/ACS/lib/dictionaries/cif_core.dic
dictionary named 'cif_core.dic' version 2.4.2 from 2011-04-26.

Automatic conversion script
Id: cif_fix_values 4268 2015-11-12 08:31:59Z antanas 

 Adding full bibliography for 4345002--4345003.cif.
;
_cod_original_sg_symbol_H-M P-1
_cod_database_code 4345002

loop_
_symmetry_equiv_pos_as_xyz
'x, y, z'
'-x, -y, -z'

loop_
_atom_site_label
_atom_site_type_symbol
_atom_site_fract_x
_atom_site_fract_y
_atom_site_fract_z
_atom_site_U_iso_or_equiv
_atom_site_adp_type
_atom_site_occupancy
_atom_site_symmetry_multiplicity
_atom_site_calc_flag
_atom_site_refinement_flags
C5 C 0.7893(2) 0.59553(14) 1.19001(10) 0.0407(5) Uani 1 1 d .
C6 C 0.9965(2) 0.75517(14) 0.25961(10) 0.0384(4) Uani 1 1 d .
C7 C 0.6322(2) 0.88252(14) 0.87996(9) 0.0373(4) Uani 1 1 d .
C8 C 1.0705(2) 0.78515(14) 0.14027(10) 0.0390(5) Uani 1 1 d .
C9 C 0.7426(2) 0.72715(14) 1.00165(10) 0.0409(5) Uani 1 1 d .
H9 H 0.6601 0.7754 1.0047 0.049 Uiso 1 1 calc R
C10 C 0.8898(2) 0.78281(15) 0.31474(10) 0.0415(5) Uani 1 1 d .
H10 H 0.8152 0.8380 0.3015 0.050 Uiso 1 1 calc R
C11 C 0.8060(2) 0.65535(14) 1.06732(10) 0.0404(5) Uani 1 1 d .
C12 C 0.6629(2) 0.72060(14) 0.83870(10) 0.0383(4) Uani 1 1 d .
C13 C 1.0403(2) 0.84041(16) 0.06859(10) 0.0479(5) Uani 1 1 d .
C14 C 0.8001(2) 0.76219(15) 0.43779(9) 0.0405(5) Uani 1 1 d .
C16 C 0.7433(2) 0.78968(13) 0.87309(9) 0.0359(4) Uani 1 1 d .
C17 C 0.8878(2) 0.82562(14) 0.82799(9) 0.0382(4) Uani 1 1 d .
C18 C 0.7298(2) 0.66597(15) 0.48298(9) 0.0419(5) Uani 1 1 d .
C19 C 0.7141(3) 0.60523(16) 1.25482(11) 0.0479(5) Uani 1 1 d .
C21 C 0.6688(2) 0.84722(15) 0.41049(9) 0.0426(5) Uani 1 1 d .
C22 C 1.1965(2) 0.70926(15) 0.15357(11) 0.0472(5) Uani 1 1 d .
C23 C 0.9144(3) 0.52109(15) 1.19162(11) 0.0501(5) Uani 1 1 d .
C24 C 0.7621(3) 0.54225(18) 1.31867(11) 0.0591(6) Uani 1 1 d .
H24 H 0.7126 0.5491 1.3612 0.071 Uiso 1 1 calc R
C25 C 0.9130(2) 0.79145(14) 0.48517(10) 0.0428(5) Uani 1 1 d .
C26 C 1.1192(3) 0.67751(16) 0.27781(11) 0.0548(6) Uani 1 1 d .
H26 H 1.1321 0.6411 0.3253 0.066 Uiso 1 1 calc R
C27 C 1.1314(3) 0.82079(19) 0.01336(11) 0.0581(6) Uani 1 1 d .
H27 H 1.1103 0.8572 -0.0335 0.070 Uiso 1 1 calc R
C28 C 0.9347(3) 0.58459(15) 1.06387(11) 0.0488(5) Uani 1 1 d .
H28 H 0.9825 0.5828 1.0199 0.059 Uiso 1 1 calc R
C29 C 0.4881(2) 0.90557(16) 0.85083(11) 0.0474(5) Uani 1 1 d .
H29 H 0.4505 0.8599 0.8302 0.057 Uiso 1 1 calc R
C30 C 0.6829(2) 0.95142(15) 0.91232(11) 0.0475(5) Uani 1 1 d .
H30 H 0.7795 0.9375 0.9329 0.057 Uiso 1 1 calc R
C31 C 1.0267(3) 0.76287(17) 0.83375(11) 0.0526(5) Uani 1 1 d .
H31 H 1.0328 0.6989 0.8659 0.063 Uiso 1 1 calc R
C32 C 0.8859(3) 0.92026(16) 0.77949(11) 0.0528(6) Uani 1 1 d .
H32 H 0.7952 0.9642 0.7740 0.063 Uiso 1 1 calc R
C33 C 0.8106(3) 0.57099(16) 0.49003(11) 0.0508(5) Uani 1 1 d .
H33 H 0.9035 0.5646 0.4644 0.061 Uiso 1 1 calc R
C34 C 0.5764(3) 0.64666(16) 0.88002(12) 0.0540(6) Uani 1 1 d .
H34 H 0.5702 0.6361 0.9295 0.065 Uiso 1 1 calc R
C35 C 0.9886(3) 0.51880(16) 1.12521(12) 0.0572(6) Uani 1 1 d .
H35 H 1.0744 0.4723 1.1235 0.069 Uiso 1 1 calc R
C36 C 1.2561(3) 0.74633(19) 0.02713(13) 0.0632(6) Uani 1 1 d .
H36 H 1.3174 0.7332 -0.0110 0.076 Uiso 1 1 calc R
C37 C 0.5923(3) 0.67254(17) 0.52209(11) 0.0512(5) Uani 1 1 d .
H37 H 0.5357 0.7355 0.5176 0.061 Uiso 1 1 calc R
C38 C 0.6563(3) 0.94011(16) 0.42572(11) 0.0556(6) Uani 1 1 d .
H38 H 0.7315 0.9539 0.4527 0.067 Uiso 1 1 calc R
C39 C 0.5552(3) 0.82973(18) 0.36896(11) 0.0538(6) Uani 1 1 d .
H39 H 0.5605 0.7678 0.3579 0.065 Uiso 1 1 calc R
C40 C 1.2909(3) 0.69208(18) 0.09503(13) 0.0642(7) Uani 1 1 d .
H40 H 1.3766 0.6438 0.1030 0.077 Uiso 1 1 calc R
C41 C 0.3977(3) 0.99495(17) 0.85147(12) 0.0582(6) Uani 1 1 d .
H41 H 0.3015 1.0094 0.8305 0.070 Uiso 1 1 calc R
C42 C 0.6705(3) 0.73273(18) 0.76568(11) 0.0587(6) Uani 1 1 d .
H42 H 0.7283 0.7817 0.7366 0.070 Uiso 1 1 calc R
C43 C 1.2186(3) 0.65578(17) 0.22594(12) 0.0606(6) Uani 1 1 d .
H43 H 1.3012 0.6057 0.2381 0.073 Uiso 1 1 calc R
C44 C 0.5920(3) 1.04004(16) 0.91428(12) 0.0565(6) Uani 1 1 d .
H44 H 0.6269 1.0846 0.9368 0.068 Uiso 1 1 calc R
C45 C 0.4499(3) 1.06254(17) 0.88307(12) 0.0575(6) Uani 1 1 d .
H45 H 0.3897 1.1229 0.8833 0.069 Uiso 1 1 calc R
C46 C 0.7534(3) 0.48542(18) 0.53513(12) 0.0632(7) Uani 1 1 d .
H46 H 0.8076 0.4220 0.5388 0.076 Uiso 1 1 calc R
C47 C 0.5374(3) 0.58693(19) 0.56784(12) 0.0607(6) Uani 1 1 d .
H47 H 0.4455 0.5931 0.5942 0.073 Uiso 1 1 calc R
C48 C 0.9618(3) 0.45618(18) 1.25860(12) 0.0687(7) Uani 1 1 d .
H48 H 1.0443 0.4061 1.2607 0.082 Uiso 1 1 calc R
C49 C 1.1549(3) 0.7943(2) 0.79255(13) 0.0670(7) Uani 1 1 d .
H49 H 1.2462 0.7509 0.7968 0.080 Uiso 1 1 calc R
C50 C 0.8771(3) 0.7856(2) 0.55651(11) 0.0668(7) Uani 1 1 d .
H50 H 0.7830 0.7636 0.5763 0.080 Uiso 1 1 calc R
C51 C 0.5076(3) 0.60189(19) 0.77636(15) 0.0686(7) Uani 1 1 d .
H51 H 0.4551 0.5627 0.7554 0.082 Uiso 1 1 calc R
C52 C 1.0536(3) 0.8233(2) 0.45885(12) 0.0714(8) Uani 1 1 d .
H52 H 1.0819 0.8277 0.4112 0.086 Uiso 1 1 calc R
C53 C 0.6175(3) 0.4934(2) 0.57443(12) 0.0655(7) Uani 1 1 d .
H53 H 0.5805 0.4360 0.6051 0.079 Uiso 1 1 calc R
C54 C 1.1506(3) 0.8877(2) 0.74569(13) 0.0652(7) Uani 1 1 d .
H54 H 1.2386 0.9083 0.7185 0.078 Uiso 1 1 calc R
C55 C 0.5939(3) 0.6737(2) 0.73505(14) 0.0721(7) Uani 1 1 d .
H55 H 0.6012 0.6829 0.6857 0.086 Uiso 1 1 calc R
C56 C 1.1157(3) 0.8429(2) 0.57208(13) 0.0730(8) Uani 1 1 d .
H56 H 1.1835 0.8601 0.6010 0.088 Uiso 1 1 calc R
C57 C 0.8854(3) 0.4677(2) 1.31993(13) 0.0708(7) Uani 1 1 d .
H57 H 0.9165 0.4247 1.3637 0.085 Uiso 1 1 calc R
C58 C 1.0181(3) 0.9505(2) 0.73888(12) 0.0655(7) Uani 1 1 d .
H58 H 1.0148 1.0144 0.7068 0.079 Uiso 1 1 calc R
C59 C 0.4237(3) 0.9939(2) 0.36119(14) 0.0745(8) Uani 1 1 d .
H59 H 0.3411 1.0426 0.3454 0.089 Uiso 1 1 calc R
C60 C 0.5349(3) 1.01279(19) 0.40176(14) 0.0697(7) Uani 1 1 d .
H60 H 0.5281 1.0747 0.4130 0.084 Uiso 1 1 calc R
C61 C 0.9777(3) 0.8116(2) 0.59894(12) 0.0728(8) Uani 1 1 d .
H61 H 0.9503 0.8076 0.6466 0.087 Uiso 1 1 calc R
C62 C 0.4350(3) 0.9032(2) 0.34415(12) 0.0681(7) Uani 1 1 d .
H62 H 0.3612 0.8911 0.3157 0.082 Uiso 1 1 calc R
C63 C 0.4988(3) 0.58800(18) 0.84878(15) 0.0664(7) Uani 1 1 d .
H63 H 0.4405 0.5389 0.8773 0.080 Uiso 1 1 calc R
C64 C 1.1542(3) 0.8488(2) 0.50197(14) 0.0915(10) Uani 1 1 d .
H64 H 1.2490 0.8703 0.4829 0.110 Uiso 1 1 calc R
N1 N 0.80139(18) 0.72242(12) 0.94133(8) 0.0401(4) Uani 1 1 d .
N2 N 0.89763(19) 0.73305(12) 0.37972(8) 0.0417(4) Uani 1 1 d .
N3 N 0.97235(18) 0.80810(12) 0.19259(8) 0.0398(4) Uani 1 1 d .
N4 N 0.73437(19) 0.66170(12) 1.12831(8) 0.0418(4) Uani 1 1 d .
O1 O 0.5936(2) 0.67896(14) 1.25280(8) 0.0710(5) Uani 1 1 d .
H1 H 0.5706 0.7057 1.2111 0.106 Uiso 1 1 calc R
O2 O 0.9167(2) 0.91222(14) 0.05635(8) 0.0719(5) Uani 1 1 d .
H2 H 0.8697 0.9123 0.0943 0.108 Uiso 1 1 calc R

loop_
_atom_site_aniso_label
_atom_site_aniso_U_11
_atom_site_aniso_U_22
_atom_site_aniso_U_33
_atom_site_aniso_U_23
_atom_site_aniso_U_13
_atom_site_aniso_U_12
C5 0.0489(12) 0.0396(11) 0.0357(10) -0.0085(9) -0.0035(9) -0.0163(10)
C6 0.0410(11) 0.0413(11) 0.0332(10) -0.0089(9) -0.0004(8) -0.0079(9)
C7 0.0406(11) 0.0368(10) 0.0343(10) -0.0093(8) -0.0012(8) -0.0030(9)
C8 0.0379(11) 0.0461(11) 0.0366(10) -0.0147(9) 0.0030(9) -0.0118(9)
C9 0.0435(12) 0.0400(11) 0.0403(11) -0.0125(9) -0.0050(9) -0.0024(9)
C10 0.0474(12) 0.0407(11) 0.0369(11) -0.0109(9) 0.0012(9) -0.0061(9)
C11 0.0489(12) 0.0393(11) 0.0345(10) -0.0114(9) -0.0005(9) -0.0079(9)
C12 0.0367(11) 0.0361(10) 0.0436(11) -0.0148(9) -0.0032(9) 0.0012(8)
C13 0.0429(12) 0.0603(14) 0.0399(11) -0.0109(10) 0.0019(10) -0.0110(11)
C14 0.0480(12) 0.0455(11) 0.0281(9) -0.0095(8) 0.0019(9) -0.0073(9)
C16 0.0400(11) 0.0353(10) 0.0319(9) -0.0085(8) -0.0043(8) -0.0018(8)
C17 0.0426(12) 0.0414(11) 0.0327(10) -0.0117(9) -0.0063(8) -0.0061(9)
C18 0.0523(13) 0.0457(12) 0.0282(10) -0.0076(9) -0.0034(9) -0.0111(10)
C19 0.0547(14) 0.0515(13) 0.0415(12) -0.0138(10) 0.0016(10) -0.0200(11)
C21 0.0474(12) 0.0476(12) 0.0299(10) -0.0069(9) 0.0060(9) -0.0047(10)
C22 0.0499(13) 0.0449(12) 0.0481(12) -0.0161(10) 0.0045(10) -0.0044(10)
C23 0.0643(15) 0.0408(12) 0.0426(12) -0.0060(10) -0.0064(10) -0.0053(11)
C24 0.0796(18) 0.0629(15) 0.0366(12) -0.0075(11) 0.0020(11) -0.0302(14)
C25 0.0527(13) 0.0410(11) 0.0338(10) -0.0070(9) 0.0010(9) -0.0091(10)
C26 0.0649(15) 0.0547(13) 0.0381(11) -0.0047(10) -0.0052(11) 0.0050(12)
C27 0.0619(16) 0.0754(16) 0.0381(12) -0.0147(11) 0.0086(11) -0.0174(13)
C28 0.0562(14) 0.0478(12) 0.0425(11) -0.0153(10) 0.0004(10) 0.0012(11)
C29 0.0440(12) 0.0510(13) 0.0524(12) -0.0235(10) -0.0079(10) 0.0004(10)
C30 0.0460(13) 0.0466(12) 0.0537(12) -0.0186(10) -0.0101(10) -0.0031(10)
C31 0.0449(13) 0.0551(13) 0.0531(13) -0.0091(11) -0.0003(10) 0.0004(11)
C32 0.0542(14) 0.0525(13) 0.0482(12) -0.0055(11) -0.0052(11) -0.0083(11)
C33 0.0545(14) 0.0525(13) 0.0398(11) -0.0013(10) -0.0096(10) -0.0048(11)
C34 0.0597(15) 0.0470(12) 0.0559(13) -0.0112(11) -0.0025(11) -0.0129(11)
C35 0.0662(16) 0.0455(13) 0.0551(14) -0.0115(11) -0.0027(12) 0.0091(11)
C36 0.0658(17) 0.0753(17) 0.0544(15) -0.0304(13) 0.0223(12) -0.0134(14)
C37 0.0547(14) 0.0570(13) 0.0439(12) -0.0135(10) 0.0006(10) -0.0153(11)
C38 0.0641(16) 0.0499(13) 0.0497(13) -0.0105(11) 0.0053(11) -0.0036(12)
C39 0.0587(15) 0.0604(14) 0.0405(12) -0.0124(11) -0.0026(11) -0.0007(12)
C40 0.0632(16) 0.0604(15) 0.0683(16) -0.0241(13) 0.0163(13) 0.0030(12)
C41 0.0480(14) 0.0624(15) 0.0661(15) -0.0262(12) -0.0091(11) 0.0123(11)
C42 0.0712(16) 0.0664(15) 0.0470(13) -0.0236(11) 0.0033(11) -0.0236(13)
C43 0.0617(15) 0.0541(14) 0.0589(14) -0.0116(12) 0.0007(12) 0.0130(12)
C44 0.0679(16) 0.0468(13) 0.0618(14) -0.0269(11) 0.0006(12) -0.0065(12)
C45 0.0555(15) 0.0460(13) 0.0706(15) -0.0216(12) 0.0025(12) 0.0079(11)
C46 0.0777(19) 0.0472(13) 0.0565(14) 0.0033(11) -0.0150(13) -0.0068(12)
C47 0.0619(16) 0.0720(17) 0.0482(13) -0.0094(12) 0.0061(11) -0.0267(13)
C48 0.090(2) 0.0551(15) 0.0524(15) -0.0003(12) -0.0126(14) 0.0009(13)
C49 0.0434(14) 0.0893(19) 0.0693(16) -0.0257(15) 0.0025(12) -0.0024(13)
C50 0.0696(17) 0.0981(19) 0.0433(12) -0.0276(13) 0.0117(11) -0.0379(15)
C51 0.0688(17) 0.0622(16) 0.092(2) -0.0451(15) -0.0100(15) -0.0141(13)
C52 0.0684(17) 0.112(2) 0.0419(12) -0.0236(13) 0.0059(12) -0.0397(16)
C53 0.0715(18) 0.0641(16) 0.0540(14) 0.0071(12) -0.0122(13) -0.0280(14)
C54 0.0558(16) 0.097(2) 0.0504(14) -0.0235(14) 0.0058(12) -0.0339(15)
C55 0.0796(19) 0.091(2) 0.0639(15) -0.0449(15) -0.0006(14) -0.0262(16)
C56 0.0769(19) 0.099(2) 0.0533(15) -0.0260(14) -0.0024(13) -0.0382(16)
C57 0.100(2) 0.0617(16) 0.0437(14) 0.0042(12) -0.0132(14) -0.0168(15)
C58 0.0765(19) 0.0672(16) 0.0511(14) -0.0052(12) 0.0034(13) -0.0291(15)
C59 0.0682(18) 0.0712(18) 0.0666(17) -0.0011(14) 0.0010(14) 0.0206(14)
C60 0.0773(19) 0.0520(15) 0.0722(17) -0.0114(13) 0.0103(15) 0.0047(14)
C61 0.087(2) 0.103(2) 0.0405(12) -0.0262(13) 0.0041(13) -0.0414(16)
C62 0.0581(16) 0.088(2) 0.0493(14) -0.0074(13) -0.0075(12) 0.0062(14)
C63 0.0643(16) 0.0492(14) 0.0886(19) -0.0160(13) -0.0067(14) -0.0212(12)
C64 0.079(2) 0.152(3) 0.0612(16) -0.0390(18) 0.0130(14) -0.065(2)
N1 0.0435(10) 0.0425(9) 0.0335(9) -0.0095(7) -0.0035(7) -0.0021(7)
N2 0.0475(10) 0.0466(10) 0.0314(9) -0.0100(7) 0.0005(7) -0.0079(8)
N3 0.0421(10) 0.0441(9) 0.0333(8) -0.0097(7) 0.0022(7) -0.0074(7)
N4 0.0481(10) 0.0421(9) 0.0363(9) -0.0114(7) -0.0008(8) -0.0073(8)
O1 0.0763(12) 0.0864(13) 0.0493(9) -0.0228(9) 0.0093(9) 0.0005(10)
O2 0.0598(11) 0.0958(13) 0.0426(9) 0.0017(9) 0.0034(8) 0.0123(10)

loop_
_atom_type_symbol
_atom_type_description
_atom_type_scat_dispersion_real
_atom_type_scat_dispersion_imag
_atom_type_scat_source
C C 0.0033 0.0016 'International Tables Vol C Tables 4.2.6.8 and 6.1.1.4'
H H 0.0000 0.0000 'International Tables Vol C Tables 4.2.6.8 and 6.1.1.4'
N N 0.0061 0.0033 'International Tables Vol C Tables 4.2.6.8 and 6.1.1.4'
O O 0.0106 0.0060 'International Tables Vol C Tables 4.2.6.8 and 6.1.1.4'

loop_
_geom_angle_atom_site_label_1
_geom_angle_atom_site_label_2
_geom_angle_atom_site_label_3
_geom_angle
N4 C5 C23 123.61(18)
N4 C5 C19 116.80(19)
C23 C5 C19 119.59(19)
N3 C6 C26 122.12(19)
N3 C6 C10 116.54(17)
C26 C6 C10 121.33(17)
C29 C7 C30 117.57(18)
C29 C7 C16 123.15(17)
C30 C7 C16 119.09(17)
N3 C8 C22 123.77(17)
N3 C8 C13 117.28(18)
C22 C8 C13 118.95(18)
N1 C9 C11 119.49(19)
N1 C9 H9 120.3
C11 C9 H9 120.3
N2 C10 C6 121.32(18)
N2 C10 H10 119.3
C6 C10 H10 119.3
N4 C11 C28 122.81(18)
N4 C11 C9 116.16(18)
C28 C11 C9 121.03(18)
C42 C12 C34 117.55(19)
C42 C12 C16 121.40(18)
C34 C12 C16 121.01(17)
O2 C13 C27 120.9(2)
O2 C13 C8 118.38(18)
C27 C13 C8 120.8(2)
N2 C14 C25 105.55(16)
N2 C14 C21 113.67(14)
C25 C14 C21 112.77(16)
N2 C14 C18 107.27(15)
C25 C14 C18 107.73(14)
C21 C14 C18 109.53(17)
N1 C16 C17 105.80(14)
N1 C16 C7 115.17(15)
C17 C16 C7 109.42(15)
N1 C16 C12 104.92(14)
C17 C16 C12 110.30(15)
C7 C16 C12 111.02(15)
C32 C17 C31 117.0(2)
C32 C17 C16 122.16(18)
C31 C17 C16 120.85(17)
C37 C18 C33 118.16(19)
C37 C18 C14 121.33(18)
C33 C18 C14 120.28(19)
C24 C19 O1 120.4(2)
C24 C19 C5 120.4(2)
O1 C19 C5 119.18(18)
C38 C21 C39 117.8(2)
C38 C21 C14 123.36(19)
C39 C21 C14 118.89(18)
C8 C22 C43 116.16(19)
C8 C22 C40 118.9(2)
C43 C22 C40 125.0(2)
C5 C23 C35 116.55(19)
C5 C23 C48 119.0(2)
C35 C23 C48 124.4(2)
C19 C24 C57 119.8(2)
C19 C24 H24 120.1
C57 C24 H24 120.1
C52 C25 C50 117.06(19)
C52 C25 C14 121.70(17)
C50 C25 C14 121.24(19)
C43 C26 C6 119.98(19)
C43 C26 H26 120.0
C6 C26 H26 120.0
C13 C27 C36 119.8(2)
C13 C27 H27 120.1
C36 C27 H27 120.1
C35 C28 C11 119.5(2)
C35 C28 H28 120.3
C11 C28 H28 120.3
C7 C29 C41 121.67(19)
C7 C29 H29 119.2
C41 C29 H29 119.2
C44 C30 C7 121.04(19)
C44 C30 H30 119.5
C7 C30 H30 119.5
C49 C31 C17 120.8(2)
C49 C31 H31 119.6
C17 C31 H31 119.6
C17 C32 C58 120.9(2)
C17 C32 H32 119.5
C58 C32 H32 119.5
C18 C33 C46 120.3(2)
C18 C33 H33 119.8
C46 C33 H33 119.8
C12 C34 C63 120.9(2)
C12 C34 H34 119.5
C63 C34 H34 119.5
C28 C35 C23 120.0(2)
C28 C35 H35 120.0
C23 C35 H35 120.0
C40 C36 C27 121.6(2)
C40 C36 H36 119.2
C27 C36 H36 119.2
C18 C37 C47 121.1(2)
C18 C37 H37 119.4
C47 C37 H37 119.4
C60 C38 C21 121.4(2)
C60 C38 H38 119.3
C21 C38 H38 119.3
C62 C39 C21 120.7(2)
C62 C39 H39 119.6
C21 C39 H39 119.6
C36 C40 C22 119.9(2)
C36 C40 H40 120.0
C22 C40 H40 120.0
C45 C41 C29 120.1(2)
C45 C41 H41 120.0
C29 C41 H41 120.0
C55 C42 C12 121.2(2)
C55 C42 H42 119.4
C12 C42 H42 119.4
C26 C43 C22 120.0(2)
C26 C43 H43 120.0
C22 C43 H43 120.0
C45 C44 C30 120.2(2)
C45 C44 H44 119.9
C30 C44 H44 119.9
C41 C45 C44 119.4(2)
C41 C45 H45 120.3
C44 C45 H45 120.3
C53 C46 C33 120.8(2)
C53 C46 H46 119.6
C33 C46 H46 119.6
C53 C47 C37 120.4(2)
C53 C47 H47 119.8
C37 C47 H47 119.8
C57 C48 C23 119.5(2)
C57 C48 H48 120.2
C23 C48 H48 120.2
C54 C49 C31 121.1(2)
C54 C49 H49 119.4
C31 C49 H49 119.4
C61 C50 C25 121.3(2)
C61 C50 H50 119.3
C25 C50 H50 119.3
C55 C51 C63 119.4(2)
C55 C51 H51 120.3
C63 C51 H51 120.3
C25 C52 C64 121.2(2)
C25 C52 H52 119.4
C64 C52 H52 119.4
C47 C53 C46 119.2(2)
C47 C53 H53 120.4
C46 C53 H53 120.4
C58 C54 C49 119.6(2)
C58 C54 H54 120.2
C49 C54 H54 120.2
C51 C55 C42 120.6(2)
C51 C55 H55 119.7
C42 C55 H55 119.7
C61 C56 C64 119.0(2)
C61 C56 H56 120.5
C64 C56 H56 120.5
C48 C57 C24 121.7(2)
C48 C57 H57 119.2
C24 C57 H57 119.2
C54 C58 C32 120.5(2)
C54 C58 H58 119.7
C32 C58 H58 119.7
C62 C59 C60 119.8(2)
C62 C59 H59 120.1
C60 C59 H59 120.1
C59 C60 C38 120.0(2)
C59 C60 H60 120.0
C38 C60 H60 120.0
C56 C61 C50 120.8(2)
C56 C61 H61 119.6
C50 C61 H61 119.6
C59 C62 C39 120.3(2)
C59 C62 H62 119.8
C39 C62 H62 119.8
C51 C63 C34 120.3(2)
C51 C63 H63 119.8
C34 C63 H63 119.8
C56 C64 C52 120.6(2)
C56 C64 H64 119.7
C52 C64 H64 119.7
C9 N1 C16 123.06(17)
C10 N2 C14 123.22(17)
C6 N3 C8 117.97(17)
C11 N4 C5 117.56(17)
C19 O1 H1 109.5
C13 O2 H2 109.5

loop_
_geom_bond_atom_site_label_1
_geom_bond_atom_site_label_2
_geom_bond_distance
C5 N4 1.368(2)
C5 C23 1.400(3)
C5 C19 1.412(3)
C6 N3 1.324(2)
C6 C26 1.408(3)
C6 C10 1.471(3)
C7 C29 1.375(3)
C7 C30 1.395(3)
C7 C16 1.541(3)
C8 N3 1.364(2)
C8 C22 1.407(3)
C8 C13 1.418(3)
C9 N1 1.263(2)
C9 C11 1.478(3)
C9 H9 0.9300
C10 N2 1.264(2)
C10 H10 0.9300
C11 N4 1.322(2)
C11 C28 1.406(3)
C12 C42 1.380(3)
C12 C34 1.383(3)
C12 C16 1.549(3)
C13 O2 1.359(3)
C13 C27 1.360(3)
C14 N2 1.482(2)
C14 C25 1.543(3)
C14 C21 1.544(3)
C14 C18 1.548(3)
C16 N1 1.476(2)
C16 C17 1.538(3)
C17 C32 1.386(3)
C17 C31 1.393(3)
C18 C37 1.383(3)
C18 C33 1.387(3)
C19 C24 1.364(3)
C19 O1 1.366(3)
C21 C38 1.380(3)
C21 C39 1.395(3)
C22 C43 1.412(3)
C22 C40 1.416(3)
C23 C35 1.412(3)
C23 C48 1.418(3)
C24 C57 1.391(3)
C24 H24 0.9300
C25 C52 1.370(3)
C25 C50 1.383(3)
C26 C43 1.358(3)
C26 H26 0.9300
C27 C36 1.388(3)
C27 H27 0.9300
C28 C35 1.358(3)
C28 H28 0.9300
C29 C41 1.383(3)
C29 H29 0.9300
C30 C44 1.383(3)
C30 H30 0.9300
C31 C49 1.374(3)
C31 H31 0.9300
C32 C58 1.393(3)
C32 H32 0.9300
C33 C46 1.389(3)
C33 H33 0.9300
C34 C63 1.386(3)
C34 H34 0.9300
C35 H35 0.9300
C36 C40 1.360(3)
C36 H36 0.9300
C37 C47 1.386(3)
C37 H37 0.9300
C38 C60 1.377(3)
C38 H38 0.9300
C39 C62 1.379(3)
C39 H39 0.9300
C40 H40 0.9300
C41 C45 1.376(3)
C41 H41 0.9300
C42 C55 1.378(3)
C42 H42 0.9300
C43 H43 0.9300
C44 C45 1.376(3)
C44 H44 0.9300
C45 H45 0.9300
C46 C53 1.377(3)
C46 H46 0.9300
C47 C53 1.368(3)
C47 H47 0.9300
C48 C57 1.365(3)
C48 H48 0.9300
C49 C54 1.358(3)
C49 H49 0.9300
C50 C61 1.378(3)
C50 H50 0.9300
C51 C55 1.363(4)
C51 C63 1.365(3)
C51 H51 0.9300
C52 C64 1.384(3)
C52 H52 0.9300
C53 H53 0.9300
C54 C58 1.348(3)
C54 H54 0.9300
C55 H55 0.9300
C56 C61 1.350(3)
C56 C64 1.364(3)
C56 H56 0.9300
C57 H57 0.9300
C58 H58 0.9300
C59 C62 1.367(4)
C59 C60 1.375(4)
C59 H59 0.9300
C60 H60 0.9300
C61 H61 0.9300
C62 H62 0.9300
C63 H63 0.9300
C64 H64 0.9300
O1 H1 0.8200
O2 H2 0.8200

loop_
_geom_torsion_atom_site_label_1
_geom_torsion_atom_site_label_2
_geom_torsion_atom_site_label_3
_geom_torsion_atom_site_label_4
_geom_torsion
N3 C6 C10 N2 175.86(17)
C26 C6 C10 N2 -5.2(3)
N1 C9 C11 N4 -177.04(17)
N1 C9 C11 C28 2.6(3)
N3 C8 C13 O2 0.0(3)
C22 C8 C13 O2 178.84(19)
N3 C8 C13 C27 -178.94(19)
C22 C8 C13 C27 -0.1(3)
C29 C7 C16 N1 -126.53(19)
C30 C7 C16 N1 58.6(2)
C29 C7 C16 C17 114.5(2)
C30 C7 C16 C17 -60.4(2)
C29 C7 C16 C12 -7.5(3)
C30 C7 C16 C12 177.63(16)
C42 C12 C16 N1 -143.36(19)
C34 C12 C16 N1 38.9(2)
C42 C12 C16 C17 -29.8(2)
C34 C12 C16 C17 152.40(18)
C42 C12 C16 C7 91.6(2)
C34 C12 C16 C7 -86.1(2)
N1 C16 C17 C32 -148.20(17)
C7 C16 C17 C32 -23.6(2)
C12 C16 C17 C32 98.8(2)
N1 C16 C17 C31 32.7(2)
C7 C16 C17 C31 157.29(17)
C12 C16 C17 C31 -80.3(2)
N2 C14 C18 C37 -154.58(17)
C25 C14 C18 C37 92.2(2)
C21 C14 C18 C37 -30.8(2)
N2 C14 C18 C33 31.0(2)
C25 C14 C18 C33 -82.2(2)
C21 C14 C18 C33 154.80(17)
N4 C5 C19 C24 -179.89(18)
C23 C5 C19 C24 -0.4(3)
N4 C5 C19 O1 -0.4(3)
C23 C5 C19 O1 179.11(19)
N2 C14 C21 C38 -118.7(2)
C25 C14 C21 C38 1.3(3)
C18 C14 C21 C38 121.3(2)
N2 C14 C21 C39 62.1(2)
C25 C14 C21 C39 -177.85(17)
C18 C14 C21 C39 -57.9(2)
N3 C8 C22 C43 -0.1(3)
C13 C8 C22 C43 -178.89(19)
N3 C8 C22 C40 -179.91(19)
C13 C8 C22 C40 1.3(3)
N4 C5 C23 C35 2.4(3)
C19 C5 C23 C35 -177.11(19)
N4 C5 C23 C48 -179.86(19)
C19 C5 C23 C48 0.7(3)
O1 C19 C24 C57 -179.8(2)
C5 C19 C24 C57 -0.3(3)
N2 C14 C25 C52 24.1(3)
C21 C14 C25 C52 -100.5(2)
C18 C14 C25 C52 138.5(2)
N2 C14 C25 C50 -155.1(2)
C21 C14 C25 C50 80.2(2)
C18 C14 C25 C50 -40.8(3)
N3 C6 C26 C43 0.9(3)
C10 C6 C26 C43 -178.0(2)
O2 C13 C27 C36 -179.3(2)
C8 C13 C27 C36 -0.4(3)
N4 C11 C28 C35 0.5(3)
C9 C11 C28 C35 -179.10(19)
C30 C7 C29 C41 1.8(3)
C16 C7 C29 C41 -173.14(19)
C29 C7 C30 C44 -0.6(3)
C16 C7 C30 C44 174.54(19)
C32 C17 C31 C49 -0.3(3)
C16 C17 C31 C49 178.87(19)
C31 C17 C32 C58 -0.2(3)
C16 C17 C32 C58 -179.42(19)
C37 C18 C33 C46 0.2(3)
C14 C18 C33 C46 174.81(18)
C42 C12 C34 C63 -0.8(3)
C16 C12 C34 C63 177.06(19)
C11 C28 C35 C23 0.7(3)
C5 C23 C35 C28 -2.1(3)
C48 C23 C35 C28 -179.7(2)
C13 C27 C36 C40 -0.4(4)
C33 C18 C37 C47 0.8(3)
C14 C18 C37 C47 -173.70(18)
C39 C21 C38 C60 0.9(3)
C14 C21 C38 C60 -178.3(2)
C38 C21 C39 C62 0.1(3)
C14 C21 C39 C62 179.3(2)
C27 C36 C40 C22 1.6(4)
C8 C22 C40 C36 -2.1(3)
C43 C22 C40 C36 178.1(2)
C7 C29 C41 C45 -1.3(4)
C34 C12 C42 C55 0.3(3)
C16 C12 C42 C55 -177.5(2)
C6 C26 C43 C22 -1.7(4)
C8 C22 C43 C26 1.3(3)
C40 C22 C43 C26 -178.9(2)
C7 C30 C44 C45 -1.1(3)
C29 C41 C45 C44 -0.4(4)
C30 C44 C45 C41 1.6(4)
C18 C33 C46 C53 -1.1(3)
C18 C37 C47 C53 -1.0(3)
C5 C23 C48 C57 -0.3(3)
C35 C23 C48 C57 177.3(2)
C17 C31 C49 C54 0.8(4)
C52 C25 C50 C61 0.7(4)
C14 C25 C50 C61 180.0(2)
C50 C25 C52 C64 -0.4(4)
C14 C25 C52 C64 -179.7(2)
C37 C47 C53 C46 0.1(3)
C33 C46 C53 C47 1.0(3)
C31 C49 C54 C58 -0.6(4)
C63 C51 C55 C42 -0.8(4)
C12 C42 C55 C51 0.4(4)
C23 C48 C57 C24 -0.4(4)
C19 C24 C57 C48 0.7(4)
C49 C54 C58 C32 0.1(4)
C17 C32 C58 C54 0.4(3)
C62 C59 C60 C38 -0.6(4)
C21 C38 C60 C59 -0.7(4)
C64 C56 C61 C50 0.3(5)
C25 C50 C61 C56 -0.6(4)
C60 C59 C62 C39 1.6(4)
C21 C39 C62 C59 -1.4(4)
C55 C51 C63 C34 0.3(4)
C12 C34 C63 C51 0.5(4)
C61 C56 C64 C52 0.0(5)
C25 C52 C64 C56 0.1(5)
C11 C9 N1 C16 178.72(16)
C17 C16 N1 C9 134.89(18)
C7 C16 N1 C9 13.9(3)
C12 C16 N1 C9 -108.46(19)
C6 C10 N2 C14 175.65(17)
C25 C14 N2 C10 -113.86(19)
C21 C14 N2 C10 10.2(3)
C18 C14 N2 C10 131.46(19)
C26 C6 N3 C8 0.3(3)
C10 C6 N3 C8 179.21(16)
C22 C8 N3 C6 -0.7(3)
C13 C8 N3 C6 178.14(17)
C28 C11 N4 C5 -0.3(3)
C9 C11 N4 C5 179.34(16)
C23 C5 N4 C11 -1.2(3)
C19 C5 N4 C11 178.29(17)
